data_2212104
loop_
_publ_author_name
'D. Gayathri'
'S. Kalyani'
'D. Velmurugan'
'K. Ravikumar'
'M. Poornachandran'

_publ_section_title 7-Phenylcyclooctane-1-spiro-6'-2-thiapyrrolizidine-5'-spiro-3''-indole-2,2''(3<i>H</i>)-dione
_journal_coeditor_code CI2277
_journal_issue 2
_journal_name_full 'Acta Crystallographica Section E'
_journal_page_first o852
_journal_page_last o854
_journal_paper_doi 10.1107/S1600536807001778
_journal_volume 63
_journal_year 2007
_chemical_formula_iupac 'C26 H28 N2 O2 S'
_chemical_formula_moiety 'C26 H28 N2 O2 S'
_chemical_formula_sum 'C26 H28 N2 O2 S'
_chemical_formula_weight 432.56
_chemical_name_common
;
Spiro[4.3']oxindole-spiro[5.2"]cyclooctanone-6-phenyl-
thiapyrrolizidine
;
_chemical_name_systematic
;
7-Phenyl-cyclooctane-1-spiro-6'-2-thiapyrrolizidine-5'-spiro-3''-indole-
2,2''(3H)-dione
;
_space_group_IT_number 2
_symmetry_cell_setting triclinic
_symmetry_space_group_name_Hall '-P 1'
_symmetry_space_group_name_H-M 'P -1'
_atom_sites_solution_hydrogens geom
_atom_sites_solution_primary direct
_atom_sites_solution_secondary difmap
_audit_creation_method SHELXL97
_cell_angle_alpha 79.8650(10)
_cell_angle_beta 71.5040(10)
_cell_angle_gamma 68.5680(10)
_cell_formula_units_Z 2
_cell_length_a 9.0901(6)
_cell_length_b 10.5013(7)
_cell_length_c 12.7508(8)
_cell_measurement_reflns_used 2094
_cell_measurement_temperature 293(2)
_cell_measurement_theta_max 25.00
_cell_measurement_theta_min 2.09
_cell_volume 1071.99(12)
_computing_cell_refinement 'SAINT (Bruker, 2001)'
_computing_data_collection 'SMART (Bruker, 2001)'
_computing_data_reduction SAINT
_computing_molecular_graphics 'PLATON (Spek, 2003)'
_computing_publication_material 'SHELXL97 and PARST (Nardelli, 1995)'
_computing_structure_refinement 'SHELXL97 (Sheldrick, 1997)'
_computing_structure_solution 'SHELXS97 (Sheldrick, 1997)'
_diffrn_ambient_temperature 293(2)
_diffrn_measured_fraction_theta_full 0.995
_diffrn_measured_fraction_theta_max 0.947
_diffrn_measurement_device 'Bruker SMART APEX CCD area-detector'
_diffrn_measurement_device_type 'Bruker SMART APEX CCD area-detector'
_diffrn_measurement_method \w
_diffrn_radiation_monochromator graphite
_diffrn_radiation_source 'fine-focus sealed tube'
_diffrn_radiation_type MoK\a
_diffrn_radiation_wavelength 0.71073
_diffrn_reflns_av_R_equivalents 0.0155
_diffrn_reflns_av_sigmaI/netI 0.0171
_diffrn_reflns_limit_h_max 11
_diffrn_reflns_limit_h_min -11
_diffrn_reflns_limit_k_max 13
_diffrn_reflns_limit_k_min -13
_diffrn_reflns_limit_l_max 16
_diffrn_reflns_limit_l_min -16
_diffrn_reflns_number 12269
_diffrn_reflns_theta_full 25.00
_diffrn_reflns_theta_max 27.97
_diffrn_reflns_theta_min 2.09
_diffrn_standards_number 0
_exptl_absorpt_coefficient_mu 0.178
_exptl_absorpt_correction_type none
_exptl_crystal_colour colourless
_exptl_crystal_density_diffrn 1.340
_exptl_crystal_density_method 'not measured'
_exptl_crystal_description Block
_exptl_crystal_F_000 460
_exptl_crystal_size_max 0.26
_exptl_crystal_size_mid 0.25
_exptl_crystal_size_min 0.22
_refine_diff_density_max 0.349
_refine_diff_density_min -0.437
_refine_ls_extinction_method none
_refine_ls_goodness_of_fit_ref 1.067
_refine_ls_hydrogen_treatment constr
_refine_ls_matrix_type full
_refine_ls_number_parameters 280
_refine_ls_number_reflns 4878
_refine_ls_number_restraints 0
_refine_ls_restrained_S_all 1.067
_refine_ls_R_factor_all 0.0499
_refine_ls_R_factor_gt 0.0465
_refine_ls_shift/su_max 0.001
_refine_ls_shift/su_mean 0.000
_refine_ls_structure_factor_coef Fsqd
_refine_ls_weighting_details 'calc w = 1/[\s^2^(Fo^2^)+(0.08P)^2^+0.2495P] where P=(Fo^2^+2Fc^2^)/3'
_refine_ls_weighting_scheme calc
_refine_ls_wR_factor_gt 0.1318
_refine_ls_wR_factor_ref 0.1358
_reflns_number_gt 4378
_reflns_number_total 4878
_reflns_threshold_expression I>2\s(I)
_cod_data_source_file ci2277.cif
_cod_data_source_block I
_cod_depositor_comments
;
The following automatic conversions were performed:
'_symmetry_cell_setting' value 'Triclinic' changed to 'triclinic'
according to '/home/saulius/struct/CIF-dictionaries/cif_core.dic'
dictionary named 'cif_core.dic' version 2.4.1 from 2010-06-29.

Automatic conversion script
Id: cif_fix_enum 1527 2010-12-29 10:47:43Z saulius 

The following automatic conversions were performed:

'_symmetry_cell_setting' value 'Triclinic' changed to 'triclinic'
according to /home/saulius/struct/CIF-dictionaries/cif_core.dic
dictionary named 'cif_core.dic' version 2.4.1 from 2010-06-29.

Automatic conversion script
Id: cif_fix_values 1715 2011-07-08 13:25:40Z adriana 
;
_cod_database_code 2212104
_cod_database_fobs_code 2212104

loop_
_symmetry_equiv_pos_as_xyz
'x, y, z'
'-x, -y, -z'

loop_
_atom_site_type_symbol
_atom_site_label
_atom_site_fract_x
_atom_site_fract_y
_atom_site_fract_z
_atom_site_U_iso_or_equiv
_atom_site_adp_type
_atom_site_calc_flag
_atom_site_refinement_flags
_atom_site_occupancy
C C1 0.23256(15) 0.21919(13) 0.35821(10) 0.0304(3) Uani d . 1
C C2 0.17055(15) 0.34368(12) 0.27397(9) 0.0285(2) Uani d . 1
C C3 0.26513(15) 0.43743(12) 0.28235(10) 0.0309(3) Uani d . 1
H H3 0.3814 0.3922 0.2455 0.037 Uiso calc R 1
C C4 0.24936(17) 0.42598(14) 0.40638(10) 0.0350(3) Uani d . 1
H H4 0.1449 0.4928 0.4433 0.042 Uiso calc R 1
C C5 0.3896(2) 0.44645(19) 0.43580(14) 0.0511(4) Uani d . 1
H H5A 0.3491 0.4882 0.5060 0.061 Uiso calc R 1
H H5B 0.4380 0.5054 0.3790 0.061 Uiso calc R 1
C C6 0.3675(2) 0.21221(18) 0.50315(14) 0.0510(4) Uani d . 1
H H6A 0.4044 0.1150 0.4930 0.061 Uiso calc R 1
H H6B 0.3223 0.2254 0.5818 0.061 Uiso calc R 1
C C7 0.11183(16) 0.13757(13) 0.41777(10) 0.0343(3) Uani d . 1
C C8 0.34366(18) -0.01493(14) 0.31643(11) 0.0385(3) Uani d . 1
C C9 0.4476(2) -0.13311(15) 0.26385(14) 0.0504(4) Uani d . 1
H H9 0.4183 -0.2116 0.2756 0.060 Uiso calc R 1
C C10 0.5978(2) -0.12924(17) 0.19269(15) 0.0577(4) Uani d . 1
H H10 0.6698 -0.2063 0.1549 0.069 Uiso calc R 1
C C11 0.6423(2) -0.01345(18) 0.17687(15) 0.0553(4) Uani d . 1
H H11 0.7449 -0.0146 0.1304 0.066 Uiso calc R 1
C C12 0.53559(18) 0.10513(16) 0.22957(13) 0.0439(3) Uani d . 1
H H12 0.5658 0.1831 0.2182 0.053 Uiso calc R 1
C C13 0.38347(16) 0.10494(13) 0.29937(11) 0.0348(3) Uani d . 1
C C14 0.22406(16) 0.29585(13) 0.15625(10) 0.0335(3) Uani d . 1
C C15 0.1531(2) 0.19689(15) 0.13359(12) 0.0433(3) Uani d . 1
H H15A 0.1072 0.1533 0.2036 0.052 Uiso calc R 1
H H15B 0.2417 0.1258 0.0897 0.052 Uiso calc R 1
C C16 0.0188(2) 0.26296(18) 0.07249(13) 0.0501(4) Uani d . 1
H H16A 0.0477 0.3342 0.0193 0.060 Uiso calc R 1
H H16B 0.0185 0.1939 0.0312 0.060 Uiso calc R 1
C C17 -0.1547(2) 0.3253(2) 0.14651(16) 0.0572(4) Uani d . 1
H H17A -0.2315 0.3208 0.1101 0.069 Uiso calc R 1
H H17B -0.1669 0.2677 0.2149 0.069 Uiso calc R 1
C C18 -0.2062(2) 0.47221(18) 0.17651(14) 0.0513(4) Uani d . 1
H H18A -0.3074 0.4902 0.2362 0.062 Uiso calc R 1
H H18B -0.2308 0.5328 0.1130 0.062 Uiso calc R 1
C C19 -0.08311(18) 0.51031(15) 0.21191(13) 0.0426(3) Uani d . 1
H H19A -0.1349 0.6027 0.2365 0.051 Uiso calc R 1
H H19B 0.0095 0.5107 0.1479 0.051 Uiso calc R 1
C C20 -0.01811(16) 0.41330(14) 0.30544(11) 0.0355(3) Uani d . 1
H H20A -0.0512 0.4652 0.3697 0.043 Uiso calc R 1
H H20B -0.0693 0.3427 0.3263 0.043 Uiso calc R 1
C C21 0.22008(17) 0.58397(13) 0.23246(11) 0.0348(3) Uani d . 1
C C22 0.3225(2) 0.61643(15) 0.13146(12) 0.0433(3) Uani d . 1
H H22 0.4158 0.5480 0.0961 0.052 Uiso calc R 1
C C23 0.2864(3) 0.74947(18) 0.08343(14) 0.0552(4) Uani d . 1
H H23 0.3555 0.7698 0.0163 0.066 Uiso calc R 1
C C24 0.1485(3) 0.85136(17) 0.13494(16) 0.0590(5) Uani d . 1
H H24 0.1222 0.9398 0.1015 0.071 Uiso calc R 1
C C25 0.0495(2) 0.82199(16) 0.23635(16) 0.0551(4) Uani d . 1
H H25 -0.0420 0.8915 0.2720 0.066 Uiso calc R 1
C C26 0.0853(2) 0.68963(15) 0.28559(13) 0.0446(3) Uani d . 1
H H26 0.0187 0.6714 0.3546 0.054 Uiso calc R 1
N N1 0.24453(14) 0.28691(12) 0.44531(9) 0.0358(2) Uani d . 1
N N2 0.18543(16) 0.00652(12) 0.38815(10) 0.0414(3) Uani d . 1
H H2 0.1403 -0.0561 0.4107 0.050 Uiso calc R 1
O O1 -0.02235(13) 0.18249(11) 0.48334(8) 0.0436(2) Uani d . 1
O O2 0.31845(14) 0.33823(11) 0.08121(8) 0.0462(3) Uani d . 1
S S1 0.53949(5) 0.27884(6) 0.44485(4) 0.06288(16) Uani d . 1

loop_
_atom_site_aniso_label
_atom_site_aniso_U_11
_atom_site_aniso_U_22
_atom_site_aniso_U_33
_atom_site_aniso_U_12
_atom_site_aniso_U_13
_atom_site_aniso_U_23
C1 0.0323(6) 0.0338(6) 0.0276(5) -0.0161(5) -0.0078(4) 0.0021(4)
C2 0.0328(6) 0.0289(5) 0.0255(5) -0.0137(5) -0.0072(4) -0.0003(4)
C3 0.0342(6) 0.0321(6) 0.0284(6) -0.0156(5) -0.0057(4) -0.0020(4)
C4 0.0396(6) 0.0412(7) 0.0302(6) -0.0204(5) -0.0088(5) -0.0035(5)
C5 0.0578(9) 0.0658(10) 0.0478(8) -0.0370(8) -0.0203(7) -0.0021(7)
C6 0.0627(10) 0.0578(9) 0.0449(8) -0.0268(8) -0.0308(7) 0.0104(7)
C7 0.0402(7) 0.0381(6) 0.0302(6) -0.0211(5) -0.0120(5) 0.0059(5)
C8 0.0439(7) 0.0348(7) 0.0365(6) -0.0122(5) -0.0156(5) 0.0047(5)
C9 0.0627(10) 0.0330(7) 0.0516(8) -0.0086(7) -0.0219(7) 0.0018(6)
C10 0.0575(10) 0.0418(8) 0.0545(9) 0.0051(7) -0.0144(8) -0.0046(7)
C11 0.0401(8) 0.0547(9) 0.0518(9) -0.0019(7) -0.0055(7) 0.0010(7)
C12 0.0365(7) 0.0449(8) 0.0450(8) -0.0120(6) -0.0087(6) 0.0026(6)
C13 0.0358(6) 0.0347(6) 0.0329(6) -0.0110(5) -0.0114(5) 0.0027(5)
C14 0.0402(6) 0.0303(6) 0.0298(6) -0.0104(5) -0.0111(5) -0.0019(4)
C15 0.0613(9) 0.0369(7) 0.0395(7) -0.0202(6) -0.0201(6) -0.0023(5)
C16 0.0680(10) 0.0537(9) 0.0424(8) -0.0281(8) -0.0258(7) -0.0005(6)
C17 0.0604(10) 0.0718(11) 0.0583(10) -0.0384(9) -0.0272(8) 0.0045(8)
C18 0.0429(8) 0.0625(10) 0.0522(9) -0.0186(7) -0.0216(7) 0.0056(7)
C19 0.0425(7) 0.0397(7) 0.0469(8) -0.0121(6) -0.0188(6) 0.0029(6)
C20 0.0330(6) 0.0410(7) 0.0325(6) -0.0133(5) -0.0085(5) -0.0014(5)
C21 0.0429(7) 0.0324(6) 0.0346(6) -0.0189(5) -0.0107(5) -0.0017(5)
C22 0.0548(8) 0.0422(7) 0.0371(7) -0.0254(6) -0.0091(6) 0.0006(5)
C23 0.0824(12) 0.0506(9) 0.0451(8) -0.0402(9) -0.0205(8) 0.0105(7)
C24 0.0891(13) 0.0369(8) 0.0670(11) -0.0303(8) -0.0391(10) 0.0099(7)
C25 0.0648(10) 0.0344(7) 0.0700(11) -0.0114(7) -0.0268(9) -0.0090(7)
C26 0.0504(8) 0.0376(7) 0.0466(8) -0.0165(6) -0.0104(6) -0.0062(6)
N1 0.0424(6) 0.0429(6) 0.0291(5) -0.0219(5) -0.0130(4) 0.0029(4)
N2 0.0485(7) 0.0356(6) 0.0434(6) -0.0228(5) -0.0105(5) 0.0046(5)
O1 0.0424(5) 0.0462(6) 0.0407(5) -0.0237(4) -0.0015(4) 0.0019(4)
O2 0.0556(6) 0.0516(6) 0.0303(5) -0.0249(5) -0.0014(4) -0.0037(4)
S1 0.0467(2) 0.0842(4) 0.0681(3) -0.0249(2) -0.0267(2) -0.0035(2)

loop_
_atom_type_symbol
_atom_type_description
_atom_type_scat_dispersion_real
_atom_type_scat_dispersion_imag
_atom_type_scat_source
C C 0.0033 0.0016 'International Tables Vol C Tables 4.2.6.8 and 6.1.1.4'
H H 0.0000 0.0000 'International Tables Vol C Tables 4.2.6.8 and 6.1.1.4'
N N 0.0061 0.0033 'International Tables Vol C Tables 4.2.6.8 and 6.1.1.4'
O O 0.0106 0.0060 'International Tables Vol C Tables 4.2.6.8 and 6.1.1.4'
S S 0.1246 0.1234 'International Tables Vol C Tables 4.2.6.8 and 6.1.1.4'

loop_
_geom_angle_atom_site_label_1
_geom_angle_atom_site_label_2
_geom_angle_atom_site_label_3
_geom_angle
_geom_angle_publ_flag
N1 C1 C13 119.23(11) ?
N1 C1 C7 106.10(9) ?
C13 C1 C7 100.85(10) ?
N1 C1 C2 103.18(9) ?
C13 C1 C2 111.99(9) ?
C7 C1 C2 115.99(10) ?
C14 C2 C20 107.36(10) ?
C14 C2 C3 111.56(10) ?
C20 C2 C3 113.59(10) ?
C14 C2 C1 110.81(10) ?
C20 C2 C1 113.71(9) ?
C3 C2 C1 99.79(9) ?
C21 C3 C4 113.64(10) ?
C21 C3 C2 119.42(10) ?
C4 C3 C2 102.99(9) ?
C21 C3 H3 106.7 ?
C4 C3 H3 106.7 ?
C2 C3 H3 106.7 ?
N1 C4 C3 105.06(10) ?
N1 C4 C5 109.46(12) ?
C3 C4 C5 115.07(11) ?
N1 C4 H4 109.0 ?
C3 C4 H4 109.0 ?
C5 C4 H4 109.0 ?
C4 C5 S1 106.56(11) ?
C4 C5 H5A 110.4 ?
S1 C5 H5A 110.4 ?
C4 C5 H5B 110.4 ?
S1 C5 H5B 110.4 ?
H5A C5 H5B 108.6 ?
N1 C6 S1 107.20(10) ?
N1 C6 H6A 110.3 ?
S1 C6 H6A 110.3 ?
N1 C6 H6B 110.3 ?
S1 C6 H6B 110.3 ?
H6A C6 H6B 108.5 ?
O1 C7 N2 125.75(12) ?
O1 C7 C1 125.84(12) ?
N2 C7 C1 108.34(11) ?
C9 C8 C13 122.79(14) ?
C9 C8 N2 127.10(14) ?
C13 C8 N2 110.05(12) ?
C8 C9 C10 117.03(15) ?
C8 C9 H9 121.5 ?
C10 C9 H9 121.5 ?
C11 C10 C9 121.36(15) ?
C11 C10 H10 119.3 ?
C9 C10 H10 119.3 ?
C10 C11 C12 120.89(16) ?
C10 C11 H11 119.6 ?
C12 C11 H11 119.6 ?
C13 C12 C11 118.91(15) ?
C13 C12 H12 120.5 ?
C11 C12 H12 120.5 ?
C12 C13 C8 118.96(13) ?
C12 C13 C1 132.24(12) ?
C8 C13 C1 108.53(11) ?
O2 C14 C15 119.51(12) ?
O2 C14 C2 121.21(12) ?
C15 C14 C2 119.26(11) ?
C14 C15 C16 114.57(12) ?
C14 C15 H15A 108.6 ?
C16 C15 H15A 108.6 ?
C14 C15 H15B 108.6 ?
C16 C15 H15B 108.6 ?
H15A C15 H15B 107.6 ?
C17 C16 C15 115.26(13) ?
C17 C16 H16A 108.5 ?
C15 C16 H16A 108.5 ?
C17 C16 H16B 108.5 ?
C15 C16 H16B 108.5 ?
H16A C16 H16B 107.5 ?
C18 C17 C16 117.65(14) ?
C18 C17 H17A 107.9 ?
C16 C17 H17A 107.9 ?
C18 C17 H17B 107.9 ?
C16 C17 H17B 107.9 ?
H17A C17 H17B 107.2 ?
C17 C18 C19 116.83(14) ?
C17 C18 H18A 108.1 ?
C19 C18 H18A 108.1 ?
C17 C18 H18B 108.1 ?
C19 C18 H18B 108.1 ?
H18A C18 H18B 107.3 ?
C18 C19 C20 114.37(13) ?
C18 C19 H19A 108.7 ?
C20 C19 H19A 108.7 ?
C18 C19 H19B 108.7 ?
C20 C19 H19B 108.7 ?
H19A C19 H19B 107.6 ?
C2 C20 C19 114.11(11) ?
C2 C20 H20A 108.7 ?
C19 C20 H20A 108.7 ?
C2 C20 H20B 108.7 ?
C19 C20 H20B 108.7 ?
H20A C20 H20B 107.6 ?
C26 C21 C22 118.21(13) ?
C26 C21 C3 122.75(12) ?
C22 C21 C3 118.96(12) ?
C23 C22 C21 120.78(15) ?
C23 C22 H22 119.6 ?
C21 C22 H22 119.6 ?
C24 C23 C22 120.09(16) ?
C24 C23 H23 120.0 ?
C22 C23 H23 120.0 ?
C23 C24 C25 119.81(15) ?
C23 C24 H24 120.1 ?
C25 C24 H24 120.1 ?
C24 C25 C26 120.55(16) ?
C24 C25 H25 119.7 ?
C26 C25 H25 119.7 ?
C25 C26 C21 120.46(15) ?
C25 C26 H26 119.8 ?
C21 C26 H26 119.8 ?
C6 N1 C4 111.70(10) y
C6 N1 C1 118.10(10) y
C4 N1 C1 111.30(10) y
C7 N2 C8 112.00(10) y
C7 N2 H2 124.0 ?
C8 N2 H2 124.0 ?
C5 S1 C6 87.60(10) y

loop_
_geom_bond_atom_site_label_1
_geom_bond_atom_site_label_2
_geom_bond_distance
_geom_bond_publ_flag
C1 N1 1.470(2) y
C1 C13 1.531(2) y
C1 C7 1.564(2) y
C1 C2 1.591(2) y
C2 C14 1.538(2) y
C2 C20 1.545(2) y
C2 C3 1.560(2) y
C3 C21 1.517(2) y
C3 C4 1.529(2) y
C3 H3 0.98 ?
C4 N1 1.469(2) y
C4 C5 1.531(2) y
C4 H4 0.98 ?
C5 S1 1.801(2) y
C5 H5A 0.97 ?
C5 H5B 0.97 ?
C6 N1 1.445(2) y
C6 S1 1.835(2) y
C6 H6A 0.97 ?
C6 H6B 0.97 ?
C7 O1 1.217(2) y
C7 N2 1.3542(18) ?
C8 C9 1.384(2) ?
C8 C13 1.3962(19) ?
C8 N2 1.3989(19) ?
C9 C10 1.389(3) ?
C9 H9 0.93 ?
C10 C11 1.380(3) ?
C10 H10 0.93 ?
C11 C12 1.393(2) ?
C11 H11 0.93 ?
C12 C13 1.3873(19) ?
C12 H12 0.93 ?
C14 O2 1.208(2) y
C14 C15 1.5145(18) ?
C15 C16 1.540(2) ?
C15 H15A 0.97 ?
C15 H15B 0.97 ?
C16 C17 1.525(3) ?
C16 H16A 0.97 ?
C16 H16B 0.97 ?
C17 C18 1.521(3) ?
C17 H17A 0.970 ?
C17 H17B 0.97 ?
C18 C19 1.526(2) ?
C18 H18A 0.97 ?
C18 H18B 0.97 ?
C19 C20 1.5456(19) ?
C19 H19A 0.97 ?
C19 H19B 0.97 ?
C20 H20A 0.97 ?
C20 H20B 0.97 ?
C21 C26 1.391(2) ?
C21 C22 1.3994(19) ?
C22 C23 1.388(2) ?
C22 H22 0.93 ?
C23 C24 1.376(3) ?
C23 H23 0.93 ?
C24 C25 1.379(3) ?
C24 H24 0.93 ?
C25 C26 1.387(2) ?
C25 H25 0.93 ?
C26 H26 0.93 ?
N2 H2 0.86 ?

loop_
_geom_hbond_atom_site_label_D
_geom_hbond_atom_site_label_H
_geom_hbond_atom_site_label_A
_geom_hbond_site_symmetry_A
_geom_hbond_distance_DH
_geom_hbond_distance_HA
_geom_hbond_distance_DA
_geom_hbond_angle_DHA
N2 H2 O1 2_556 0.86 2.056 2.879(2) 160
C20 H20B O1 . 0.97 2.420 3.017(2) 119

loop_
_geom_torsion_atom_site_label_1
_geom_torsion_atom_site_label_2
_geom_torsion_atom_site_label_3
_geom_torsion_atom_site_label_4
_geom_torsion
N1 C1 C2 C14 153.88(10)
C13 C1 C2 C14 24.43(14)
C7 C1 C2 C14 -90.58(12)
N1 C1 C2 C20 -85.09(12)
C13 C1 C2 C20 145.46(11)
C7 C1 C2 C20 30.45(15)
N1 C1 C2 C3 36.20(11)
C13 C1 C2 C3 -93.26(11)
C7 C1 C2 C3 151.73(10)
C14 C2 C3 C21 74.68(14)
C20 C2 C3 C21 -46.83(14)
C1 C2 C3 C21 -168.20(10)
C14 C2 C3 C4 -158.27(10)
C20 C2 C3 C4 80.22(12)
C1 C2 C3 C4 -41.15(11)
C21 C3 C4 N1 162.16(11)
C2 C3 C4 N1 31.53(12)
C21 C3 C4 C5 -77.39(15)
C2 C3 C4 C5 151.97(12)
N1 C4 C5 S1 25.97(14)
C3 C4 C5 S1 -92.03(13)
N1 C1 C7 O1 48.71(17)
C13 C1 C7 O1 173.66(13)
C2 C1 C7 O1 -65.17(17)
N1 C1 C7 N2 -128.32(11)
C13 C1 C7 N2 -3.37(13)
C2 C1 C7 N2 117.80(12)
C13 C8 C9 C10 0.8(2)
N2 C8 C9 C10 177.68(15)
C8 C9 C10 C11 1.2(3)
C9 C10 C11 C12 -1.9(3)
C10 C11 C12 C13 0.5(3)
C11 C12 C13 C8 1.4(2)
C11 C12 C13 C1 -171.87(14)
C9 C8 C13 C12 -2.1(2)
N2 C8 C13 C12 -179.45(12)
C9 C8 C13 C1 172.65(13)
N2 C8 C13 C1 -4.71(15)
N1 C1 C13 C12 -65.91(19)
C7 C1 C13 C12 178.57(15)
C2 C1 C13 C12 54.61(19)
N1 C1 C13 C8 120.30(12)
C7 C1 C13 C8 4.79(13)
C2 C1 C13 C8 -119.18(11)
C20 C2 C14 O2 119.64(14)
C3 C2 C14 O2 -5.42(17)
C1 C2 C14 O2 -115.65(13)
C20 C2 C14 C15 -58.59(14)
C3 C2 C14 C15 176.36(11)
C1 C2 C14 C15 66.13(14)
O2 C14 C15 C16 -74.72(18)
C2 C14 C15 C16 103.53(15)
C14 C15 C16 C17 -85.34(17)
C15 C16 C17 C18 86.21(19)
C16 C17 C18 C19 -45.0(2)
C17 C18 C19 C20 -52.1(2)
C14 C2 C20 C19 -43.43(14)
C3 C2 C20 C19 80.40(14)
C1 C2 C20 C19 -166.37(11)
C18 C19 C20 C2 121.26(14)
C4 C3 C21 C26 -41.91(17)
C2 C3 C21 C26 79.99(16)
C4 C3 C21 C22 134.72(13)
C2 C3 C21 C22 -103.38(14)
C26 C21 C22 C23 -2.7(2)
C3 C21 C22 C23 -179.49(13)
C21 C22 C23 C24 -0.1(2)
C22 C23 C24 C25 2.3(3)
C23 C24 C25 C26 -1.7(3)
C24 C25 C26 C21 -1.1(3)
C22 C21 C26 C25 3.3(2)
C3 C21 C26 C25 179.95(14)
S1 C6 N1 C4 -29.02(15)
S1 C6 N1 C1 101.92(12)
C3 C4 N1 C6 126.30(13)
C5 C4 N1 C6 2.22(16)
C3 C4 N1 C1 -8.05(14)
C5 C4 N1 C1 -132.13(12)
C13 C1 N1 C6 -24.55(16)
C7 C1 N1 C6 88.15(14)
C2 C1 N1 C6 -149.43(11)
C13 C1 N1 C4 106.61(13)
C7 C1 N1 C4 -140.69(11)
C2 C1 N1 C4 -18.27(13)
O1 C7 N2 C8 -176.22(13)
C1 C7 N2 C8 0.82(15)
C9 C8 N2 C7 -174.73(14)
C13 C8 N2 C7 2.48(16)
C4 C5 S1 C6 -35.72(11)
N1 C6 S1 C5 37.77(12)
